data_2232998
loop_
_publ_author_name
'Liao, Chuang-Yi'
'Lee, Hon Man'

_publ_section_title
;
 1,3-Bis(2-anilino-2-oxoethyl)-1<i>H</i>-imidazol-3-ium chloride
 acetonitrile monosolvate
;
_journal_coeditor_code WN2459
_journal_issue 12
_journal_name_full 'Acta Crystallographica Section E'
_journal_page_first o3362
_journal_paper_doi 10.1107/S1600536811048410
_journal_volume 67
_journal_year 2011
_chemical_formula_iupac 'C19 H19 N4 O2 +, Cl -, C2 H3 N'
_chemical_formula_moiety 'C19 H19 N4 O2 +, Cl -, C2 H3 N'
_chemical_formula_sum 'C21 H22 Cl N5 O2'
_chemical_formula_weight 411.89
_chemical_name_systematic
;
1,3-Bis(2-anilino-2-oxoethyl)-1<i>H</i>-imidazol-3-ium chloride acetonitrile
monosolvate
;
_space_group_IT_number 2
_symmetry_cell_setting triclinic
_symmetry_space_group_name_Hall '-P 1'
_symmetry_space_group_name_H-M 'P -1'
_atom_sites_solution_hydrogens geom
_atom_sites_solution_primary direct
_atom_sites_solution_secondary difmap
_audit_creation_method SHELXL-97
_cell_angle_alpha 91.842(4)
_cell_angle_beta 95.492(4)
_cell_angle_gamma 108.096(4)
_cell_formula_units_Z 2
_cell_length_a 8.7801(6)
_cell_length_b 10.4544(6)
_cell_length_c 12.1998(7)
_cell_measurement_reflns_used 2360
_cell_measurement_temperature 150(2)
_cell_measurement_theta_max 23.9
_cell_measurement_theta_min 2.5
_cell_volume 1057.28(12)
_computing_cell_refinement 'SAINT (Bruker, 2007)'
_computing_data_collection 'APEX2 (Bruker, 2007)'
_computing_data_reduction 'SAINT (Bruker, 2007)'
_computing_molecular_graphics 'SHELXTL (Sheldrick, 2008)'
_computing_publication_material 'DIAMOND (Brandenburg, 2006)'
_computing_structure_refinement 'SHELXTL (Sheldrick, 2008)'
_computing_structure_solution 'SHELXTL (Sheldrick, 2008)'
_diffrn_ambient_temperature 150(2)
_diffrn_measured_fraction_theta_full 0.995
_diffrn_measured_fraction_theta_max 0.995
_diffrn_measurement_device_type 'Bruker SMART APEXII'
_diffrn_measurement_method \w
_diffrn_radiation_monochromator graphite
_diffrn_radiation_type MoK\a
_diffrn_radiation_wavelength 0.71073
_diffrn_reflns_av_R_equivalents 0.0403
_diffrn_reflns_av_sigmaI/netI 0.0567
_diffrn_reflns_limit_h_max 11
_diffrn_reflns_limit_h_min -11
_diffrn_reflns_limit_k_max 13
_diffrn_reflns_limit_k_min -13
_diffrn_reflns_limit_l_max 16
_diffrn_reflns_limit_l_min -16
_diffrn_reflns_number 13815
_diffrn_reflns_theta_full 27.97
_diffrn_reflns_theta_max 27.97
_diffrn_reflns_theta_min 1.68
_diffrn_standards_decay_% 0
_diffrn_standards_interval_count 0
_diffrn_standards_interval_time 0
_diffrn_standards_number 0
_exptl_absorpt_coefficient_mu 0.207
_exptl_absorpt_correction_T_max 0.9696
_exptl_absorpt_correction_T_min 0.9558
_exptl_absorpt_correction_type multi-scan
_exptl_absorpt_process_details '(SADABS; Sheldrick, 2003)'
_exptl_crystal_colour white
_exptl_crystal_density_diffrn 1.294
_exptl_crystal_density_method 'not measured'
_exptl_crystal_description block
_exptl_crystal_F_000 432
_exptl_crystal_size_max 0.22
_exptl_crystal_size_mid 0.20
_exptl_crystal_size_min 0.15
_refine_diff_density_max 0.964
_refine_diff_density_min -0.900
_refine_ls_extinction_method none
_refine_ls_goodness_of_fit_ref 1.057
_refine_ls_hydrogen_treatment constr
_refine_ls_matrix_type full
_refine_ls_number_parameters 257
_refine_ls_number_reflns 5067
_refine_ls_number_restraints 0
_refine_ls_restrained_S_all 1.057
_refine_ls_R_factor_all 0.0732
_refine_ls_R_factor_gt 0.0479
_refine_ls_shift/su_max 0.001
_refine_ls_shift/su_mean 0.000
_refine_ls_structure_factor_coef Fsqd
_refine_ls_weighting_details 'calc w=1/[\s^2^(Fo^2^)+(0.0538P)^2^+0.3770P] where P=(Fo^2^+2Fc^2^)/3'
_refine_ls_weighting_scheme calc
_refine_ls_wR_factor_gt 0.1189
_refine_ls_wR_factor_ref 0.1288
_reflns_number_gt 3597
_reflns_number_total 5067
_reflns_threshold_expression I>2\s(I)
_cod_data_source_file wn2459.cif
_cod_data_source_block I
_cod_original_cell_volume 1057.28(11)
_cod_database_code 2232998
_cod_database_fobs_code 2232998

loop_
_symmetry_equiv_pos_as_xyz
'x, y, z'
'-x, -y, -z'

loop_
_atom_site_type_symbol
_atom_site_label
_atom_site_fract_x
_atom_site_fract_y
_atom_site_fract_z
_atom_site_U_iso_or_equiv
_atom_site_adp_type
_atom_site_calc_flag
_atom_site_refinement_flags
_atom_site_occupancy
_atom_site_symmetry_multiplicity
C C1 0.5447(2) 0.28079(19) 0.54543(15) 0.0241(4) Uani d . 1 1
H H1 0.5994 0.2311 0.5071 0.029 Uiso calc R 1 1
C C2 0.3554(2) 0.3390(2) 0.62012(16) 0.0305(4) Uani d . 1 1
H H2 0.2536 0.3360 0.6423 0.037 Uiso calc R 1 1
C C3 0.4941(2) 0.4426(2) 0.64010(17) 0.0310(5) Uani d . 1 1
H H3 0.5086 0.5259 0.6798 0.037 Uiso calc R 1 1
C C4 0.2737(2) 0.11100(19) 0.51452(16) 0.0275(4) Uani d . 1 1
H H4A 0.1824 0.0846 0.5598 0.033 Uiso calc R 1 1
H H4B 0.3256 0.0394 0.5162 0.033 Uiso calc R 1 1
C C5 0.2105(2) 0.12423(19) 0.39559(15) 0.0247(4) Uani d . 1 1
C C6 0.0091(2) -0.0133(2) 0.24692(16) 0.0261(4) Uani d . 1 1
C C7 -0.0460(3) 0.0873(2) 0.20240(17) 0.0356(5) Uani d . 1 1
H H7 -0.0171 0.1739 0.2400 0.043 Uiso calc R 1 1
C C8 -0.1437(3) 0.0597(2) 0.10267(19) 0.0429(6) Uani d . 1 1
H H8 -0.1814 0.1282 0.0721 0.052 Uiso calc R 1 1
C C9 -0.1872(3) -0.0659(2) 0.04710(19) 0.0440(6) Uani d . 1 1
H H9 -0.2535 -0.0836 -0.0214 0.053 Uiso calc R 1 1
C C10 -0.1329(3) -0.1656(2) 0.09242(19) 0.0431(6) Uani d . 1 1
H H10 -0.1628 -0.2523 0.0549 0.052 Uiso calc R 1 1
C C11 -0.0351(2) -0.1401(2) 0.19235(18) 0.0336(5) Uani d . 1 1
H H11 0.0013 -0.2092 0.2231 0.040 Uiso calc R 1 1
C C12 0.7777(2) 0.4883(2) 0.59194(16) 0.0266(4) Uani d . 1 1
H H12A 0.7821 0.5827 0.5810 0.032 Uiso calc R 1 1
H H12B 0.8238 0.4563 0.5296 0.032 Uiso calc R 1 1
C C13 0.8785(2) 0.4833(2) 0.69954(16) 0.0261(4) Uani d . 1 1
C C14 1.1599(2) 0.59148(19) 0.78694(15) 0.0255(4) Uani d . 1 1
C C15 1.3085(2) 0.6761(2) 0.76428(17) 0.0305(4) Uani d . 1 1
H H15 1.3176 0.7179 0.6961 0.037 Uiso calc R 1 1
C C16 1.4440(2) 0.7002(2) 0.84055(18) 0.0350(5) Uani d . 1 1
H H16 1.5457 0.7569 0.8240 0.042 Uiso calc R 1 1
C C17 1.4306(3) 0.6414(2) 0.94059(18) 0.0380(5) Uani d . 1 1
H H17 1.5229 0.6573 0.9929 0.046 Uiso calc R 1 1
C C18 1.2824(3) 0.5596(2) 0.96405(18) 0.0400(5) Uani d . 1 1
H H18 1.2734 0.5204 1.0333 0.048 Uiso calc R 1 1
C C19 1.1455(2) 0.5332(2) 0.88779(17) 0.0335(5) Uani d . 1 1
H H19 1.0442 0.4762 0.9046 0.040 Uiso calc R 1 1
C C20 0.5812(3) 0.1257(3) 0.8373(2) 0.0472(4) Uani d . 1 1
H H20A 0.6785 0.2017 0.8313 0.071 Uiso calc R 1 1
H H20B 0.6011 0.0734 0.8992 0.071 Uiso calc R 1 1
H H20C 0.4918 0.1598 0.8499 0.071 Uiso calc R 1 1
C C21 0.5404(3) 0.0403(3) 0.7362(2) 0.0472(4) Uani d . 1 1
Cl Cl1 0.07301(6) 0.75633(5) 0.49516(4) 0.03031(14) Uani d . 1 1
N N1 0.38999(17) 0.23796(16) 0.56116(12) 0.0244(3) Uani d . 1 1
N N2 0.61030(17) 0.40496(15) 0.59229(12) 0.0238(3) Uani d . 1 1
N N3 0.10210(18) 0.00739(16) 0.35129(13) 0.0265(4) Uani d . 1 1
H H3A 0.0878 -0.0630 0.3914 0.032 Uiso calc R 1 1
N N4 1.02870(18) 0.57136(16) 0.70405(13) 0.0263(4) Uani d . 1 1
H H4 1.0477 0.6231 0.6482 0.032 Uiso calc R 1 1
N N5 0.5089(2) -0.0260(2) 0.65673(17) 0.0439(5) Uani d . 1 1
O O1 0.25525(16) 0.22902(13) 0.34914(11) 0.0291(3) Uani d . 1 1
O O2 0.82600(17) 0.40675(16) 0.77037(12) 0.0387(4) Uani d . 1 1

loop_
_atom_site_aniso_label
_atom_site_aniso_U_11
_atom_site_aniso_U_22
_atom_site_aniso_U_33
_atom_site_aniso_U_12
_atom_site_aniso_U_13
_atom_site_aniso_U_23
C1 0.0221(9) 0.0205(9) 0.0291(9) 0.0059(7) 0.0011(7) 0.0047(7)
C2 0.0240(9) 0.0343(12) 0.0340(10) 0.0116(9) 0.0005(8) -0.0007(9)
C3 0.0265(10) 0.0311(11) 0.0363(11) 0.0121(9) -0.0005(8) -0.0058(9)
C4 0.0208(9) 0.0232(10) 0.0328(10) -0.0004(8) -0.0012(7) 0.0044(8)
C5 0.0168(8) 0.0237(10) 0.0329(10) 0.0055(7) 0.0011(7) 0.0022(8)
C6 0.0183(8) 0.0273(10) 0.0304(10) 0.0042(8) 0.0008(7) 0.0031(8)
C7 0.0351(11) 0.0306(12) 0.0392(11) 0.0118(9) -0.0074(9) -0.0044(9)
C8 0.0421(13) 0.0409(13) 0.0448(13) 0.0168(11) -0.0129(10) 0.0025(10)
C9 0.0399(13) 0.0430(14) 0.0411(12) 0.0076(11) -0.0135(10) -0.0044(10)
C10 0.0414(13) 0.0334(13) 0.0459(13) 0.0040(10) -0.0075(10) -0.0097(10)
C11 0.0294(10) 0.0250(11) 0.0423(12) 0.0043(8) -0.0016(9) 0.0014(9)
C12 0.0206(9) 0.0229(10) 0.0326(10) 0.0027(7) -0.0024(7) 0.0042(8)
C13 0.0224(9) 0.0241(10) 0.0302(10) 0.0061(8) -0.0004(7) 0.0027(8)
C14 0.0232(9) 0.0236(10) 0.0279(9) 0.0066(8) -0.0023(7) -0.0008(8)
C15 0.0269(10) 0.0291(11) 0.0323(10) 0.0048(8) 0.0010(8) 0.0010(8)
C16 0.0223(10) 0.0343(12) 0.0431(12) 0.0033(9) -0.0011(8) -0.0045(9)
C17 0.0305(11) 0.0399(13) 0.0392(12) 0.0102(9) -0.0124(9) -0.0039(10)
C18 0.0387(12) 0.0432(13) 0.0334(11) 0.0096(10) -0.0074(9) 0.0041(10)
C19 0.0278(10) 0.0337(12) 0.0337(11) 0.0035(9) -0.0016(8) 0.0047(9)
C20 0.0476(10) 0.0426(10) 0.0472(10) 0.0069(8) 0.0084(8) 0.0076(8)
C21 0.0476(10) 0.0426(10) 0.0472(10) 0.0069(8) 0.0084(8) 0.0076(8)
Cl1 0.0255(2) 0.0263(3) 0.0385(3) 0.00651(19) 0.00336(18) 0.0089(2)
N1 0.0181(7) 0.0238(9) 0.0290(8) 0.0039(6) -0.0009(6) 0.0038(6)
N2 0.0186(7) 0.0217(8) 0.0298(8) 0.0061(6) -0.0024(6) 0.0019(6)
N3 0.0228(8) 0.0211(8) 0.0323(8) 0.0031(7) -0.0015(6) 0.0048(7)
N4 0.0217(8) 0.0252(9) 0.0282(8) 0.0027(7) -0.0015(6) 0.0071(7)
N5 0.0382(11) 0.0497(13) 0.0481(12) 0.0195(9) 0.0047(9) 0.0088(10)
O1 0.0266(7) 0.0229(7) 0.0345(7) 0.0035(6) 0.0012(6) 0.0061(6)
O2 0.0291(8) 0.0409(9) 0.0363(8) -0.0024(7) -0.0021(6) 0.0141(7)

loop_
_atom_type_symbol
_atom_type_description
_atom_type_scat_dispersion_real
_atom_type_scat_dispersion_imag
_atom_type_scat_source
C C 0.0033 0.0016 'International Tables Vol C Tables 4.2.6.8 and 6.1.1.4'
H H 0.0000 0.0000 'International Tables Vol C Tables 4.2.6.8 and 6.1.1.4'
N N 0.0061 0.0033 'International Tables Vol C Tables 4.2.6.8 and 6.1.1.4'
O O 0.0106 0.0060 'International Tables Vol C Tables 4.2.6.8 and 6.1.1.4'
Cl Cl 0.1484 0.1585 'International Tables Vol C Tables 4.2.6.8 and 6.1.1.4'

loop_
_geom_angle_atom_site_label_1
_geom_angle_atom_site_label_2
_geom_angle_atom_site_label_3
_geom_angle
N1 C1 N2 108.59(17)
N1 C1 H1 125.7
N2 C1 H1 125.7
C3 C2 N1 106.85(17)
C3 C2 H2 126.6
N1 C2 H2 126.6
C2 C3 N2 107.19(17)
C2 C3 H3 126.4
N2 C3 H3 126.4
N1 C4 C5 110.81(15)
N1 C4 H4A 109.5
C5 C4 H4A 109.5
N1 C4 H4B 109.5
C5 C4 H4B 109.5
H4A C4 H4B 108.1
O1 C5 N3 125.89(17)
O1 C5 C4 122.59(16)
N3 C5 C4 111.52(16)
C11 C6 C7 120.09(17)
C11 C6 N3 118.26(17)
C7 C6 N3 121.52(17)
C8 C7 C6 119.33(19)
C8 C7 H7 120.3
C6 C7 H7 120.3
C9 C8 C7 121.0(2)
C9 C8 H8 119.5
C7 C8 H8 119.5
C8 C9 C10 119.3(2)
C8 C9 H9 120.4
C10 C9 H9 120.4
C9 C10 C11 120.6(2)
C9 C10 H10 119.7
C11 C10 H10 119.7
C6 C11 C10 119.7(2)
C6 C11 H11 120.2
C10 C11 H11 120.2
N2 C12 C13 111.46(16)
N2 C12 H12A 109.3
C13 C12 H12A 109.3
N2 C12 H12B 109.3
C13 C12 H12B 109.3
H12A C12 H12B 108.0
O2 C13 N4 126.00(17)
O2 C13 C12 122.57(17)
N4 C13 C12 111.43(17)
C15 C14 C19 119.79(17)
C15 C14 N4 116.74(17)
C19 C14 N4 123.47(18)
C14 C15 C16 120.5(2)
C14 C15 H15 119.7
C16 C15 H15 119.7
C17 C16 C15 119.9(2)
C17 C16 H16 120.1
C15 C16 H16 120.1
C18 C17 C16 119.65(18)
C18 C17 H17 120.2
C16 C17 H17 120.2
C17 C18 C19 121.2(2)
C17 C18 H18 119.4
C19 C18 H18 119.4
C14 C19 C18 119.0(2)
C14 C19 H19 120.5
C18 C19 H19 120.5
C21 C20 H20A 109.5
C21 C20 H20B 109.5
H20A C20 H20B 109.5
C21 C20 H20C 109.5
H20A C20 H20C 109.5
H20B C20 H20C 109.5
N5 C21 C20 179.6(3)
C1 N1 C2 108.53(16)
C1 N1 C4 125.20(16)
C2 N1 C4 126.02(16)
C1 N2 C3 108.84(16)
C1 N2 C12 125.67(16)
C3 N2 C12 125.49(16)
C5 N3 C6 126.67(17)
C5 N3 H3A 116.7
C6 N3 H3A 116.7
C13 N4 C14 128.50(17)
C13 N4 H4 115.8
C14 N4 H4 115.8

loop_
_geom_bond_atom_site_label_1
_geom_bond_atom_site_label_2
_geom_bond_distance
C1 N1 1.327(2)
C1 N2 1.330(2)
C1 H1 0.9500
C2 C3 1.350(3)
C2 N1 1.385(2)
C2 H2 0.9500
C3 N2 1.373(2)
C3 H3 0.9500
C4 N1 1.458(2)
C4 C5 1.529(3)
C4 H4A 0.9900
C4 H4B 0.9900
C5 O1 1.221(2)
C5 N3 1.352(2)
C6 C11 1.388(3)
C6 C7 1.392(3)
C6 N3 1.417(2)
C7 C8 1.387(3)
C7 H7 0.9500
C8 C9 1.383(3)
C8 H8 0.9500
C9 C10 1.384(3)
C9 H9 0.9500
C10 C11 1.390(3)
C10 H10 0.9500
C11 H11 0.9500
C12 N2 1.458(2)
C12 C13 1.523(2)
C12 H12A 0.9900
C12 H12B 0.9900
C13 O2 1.221(2)
C13 N4 1.349(2)
C14 C15 1.389(3)
C14 C19 1.390(3)
C14 N4 1.416(2)
C15 C16 1.390(3)
C15 H15 0.9500
C16 C17 1.383(3)
C16 H16 0.9500
C17 C18 1.379(3)
C17 H17 0.9500
C18 C19 1.396(3)
C18 H18 0.9500
C19 H19 0.9500
C20 C21 1.446(3)
C20 H20A 0.9800
C20 H20B 0.9800
C20 H20C 0.9800
C21 N5 1.133(3)
N3 H3A 0.8800
N4 H4 0.8800

loop_
_geom_hbond_atom_site_label_D
_geom_hbond_atom_site_label_H
_geom_hbond_atom_site_label_A
_geom_hbond_site_symmetry_A
_geom_hbond_distance_DH
_geom_hbond_distance_HA
_geom_hbond_distance_DA
_geom_hbond_angle_DHA
N3 H3A Cl1 1_545 0.88 2.28 3.1624(17) 175.2
N4 H4 Cl1 1_655 0.88 2.35 3.2287(17) 174.8
C4 H4B N5 . 0.99 2.50 3.262(3) 134.0
C12 H12A O1 2_666 0.99 2.25 3.126(2) 147.1
C12 H12B Cl1 2_666 0.99 2.67 3.400(2) 131.0
C19 H19 O2 . 0.95 2.31 2.911(2) 120.6
C20 H20A O2 . 0.98 2.32 3.238(3) 155.5

loop_
_cod_related_entry_id
_cod_related_entry_database
_cod_related_entry_code
1 ChemSpider 30657285
